data_7205931
loop_
_publ_author_name
'Zhao, Zujin'
'Chen, Shuming'
'Lam, Jacky W. Y.'
'Wang, Zhiming'
'Lu, Ping'
'Mahtab, Faisal'
'Sung, Herman H. Y.'
'Williams, Ian D.'
'Ma, Yuguang'
'Kwok, Hoi Sing'
'Tang, Ben Zhong'

_publ_section_title
;
 Pyrene-substituted ethenes: aggregation-enhanced excimer emission and
 highly efficient electroluminescence
;
_journal_issue 20
_journal_name_full 'Journal of Materials Chemistry'
_journal_page_first 7210
_journal_paper_doi 10.1039/c0jm04449k
_journal_volume 21
_journal_year 2011
_chemical_formula_sum 'C36 H24'
_chemical_formula_weight 456.55
_chemical_name_systematic
;
?
;
_space_group_IT_number 2
_symmetry_cell_setting triclinic
_symmetry_space_group_name_Hall '-P 1'
_symmetry_space_group_name_H-M 'P -1'
_atom_sites_solution_hydrogens geom
_atom_sites_solution_primary direct
_atom_sites_solution_secondary difmap
_audit_creation_method SHELXL-97
_cell_angle_alpha 96.674(5)
_cell_angle_beta 105.479(6)
_cell_angle_gamma 94.841(5)
_cell_formula_units_Z 2
_cell_length_a 9.5346(6)
_cell_length_b 9.5932(6)
_cell_length_c 13.9476(9)
_cell_measurement_reflns_used 3040
_cell_measurement_temperature 173(2)
_cell_measurement_theta_max 71.31
_cell_measurement_theta_min 3.31
_cell_volume 1212.24(14)
_computing_structure_refinement 'SHELXL-97 (Sheldrick, 1997)'
_computing_structure_solution 'SHELXS-97 (Sheldrick, 1990)'
_diffrn_ambient_temperature 173(2)
_diffrn_measured_fraction_theta_full 0.951
_diffrn_measured_fraction_theta_max 0.949
_diffrn_radiation_monochromator graphite
_diffrn_radiation_source 'fine-focus sealed tube'
_diffrn_radiation_type CuK\a
_diffrn_radiation_wavelength 1.54178
_diffrn_reflns_av_R_equivalents 0.0277
_diffrn_reflns_av_sigmaI/netI 0.0303
_diffrn_reflns_limit_h_max 7
_diffrn_reflns_limit_h_min -11
_diffrn_reflns_limit_k_max 9
_diffrn_reflns_limit_k_min -11
_diffrn_reflns_limit_l_max 16
_diffrn_reflns_limit_l_min -16
_diffrn_reflns_number 6354
_diffrn_reflns_theta_full 66.50
_diffrn_reflns_theta_max 67.00
_diffrn_reflns_theta_min 3.32
_exptl_absorpt_coefficient_mu 0.537
_exptl_absorpt_correction_T_max 1.00
_exptl_absorpt_correction_T_min 0.76
_exptl_absorpt_correction_type multi-scan
_exptl_absorpt_process_details SADABS
_exptl_crystal_colour yellow
_exptl_crystal_density_diffrn 1.251
_exptl_crystal_density_method 'not measured'
_exptl_crystal_description block
_exptl_crystal_F_000 480
_exptl_crystal_size_max 0.25
_exptl_crystal_size_mid 0.20
_exptl_crystal_size_min 0.13
_refine_diff_density_max 0.148
_refine_diff_density_min -0.183
_refine_diff_density_rms 0.036
_refine_ls_extinction_method none
_refine_ls_goodness_of_fit_ref 1.012
_refine_ls_hydrogen_treatment constr
_refine_ls_matrix_type full
_refine_ls_number_parameters 325
_refine_ls_number_reflns 4112
_refine_ls_number_restraints 0
_refine_ls_restrained_S_all 1.012
_refine_ls_R_factor_all 0.0476
_refine_ls_R_factor_gt 0.0381
_refine_ls_shift/su_max 0.000
_refine_ls_shift/su_mean 0.000
_refine_ls_structure_factor_coef Fsqd
_refine_ls_weighting_details 'calc w=1/[\s^2^(Fo^2^)+(0.0600P)^2^+0.0000P] where P=(Fo^2^+2Fc^2^)/3'
_refine_ls_weighting_scheme calc
_refine_ls_wR_factor_gt 0.0960
_refine_ls_wR_factor_ref 0.0994
_reflns_number_gt 3186
_reflns_number_total 4112
_reflns_threshold_expression >2sigma(I)
_cod_data_source_file c0jm04449k.txt
_cod_data_source_block zhao39cult
_cod_depositor_comments
;
The following automatic conversions were performed:
'_symmetry_cell_setting' value 'Triclinic' changed to 'triclinic'
according to '/home/saulius/struct/CIF-dictionaries/cif_core.dic'
dictionary named 'cif_core.dic' version 2.4.1 from 2010-06-29.

Automatic conversion script
Id: cif_fix_enum 1555 2011-01-17 13:19:09Z saulius 
;
_cod_original_cell_volume 1212.24(13)
_cod_original_sg_symbol_H-M P-1
_cod_database_code 7205931

loop_
_symmetry_equiv_pos_as_xyz
'x, y, z'
'-x, -y, -z'

loop_
_atom_site_label
_atom_site_type_symbol
_atom_site_fract_x
_atom_site_fract_y
_atom_site_fract_z
_atom_site_U_iso_or_equiv
_atom_site_adp_type
_atom_site_occupancy
_atom_site_symmetry_multiplicity
_atom_site_calc_flag
_atom_site_refinement_flags
_atom_site_disorder_assembly
_atom_site_disorder_group
C1 C 0.63119(13) 0.52058(13) 0.23015(9) 0.0339(3) Uani 1 1 d . . .
C2 C 0.63727(13) 0.40136(13) 0.17042(9) 0.0339(3) Uani 1 1 d . . .
C11 C 0.51824(14) 0.53872(13) 0.28597(9) 0.0351(3) Uani 1 1 d . . .
C12 C 0.47979(15) 0.43693(15) 0.34159(9) 0.0413(3) Uani 1 1 d . . .
H12A H 0.5280 0.3542 0.3462 0.050 Uiso 1 1 calc R . .
C13 C 0.37168(17) 0.45598(16) 0.39012(11) 0.0491(4) Uani 1 1 d . . .
H13A H 0.3463 0.3861 0.4276 0.059 Uiso 1 1 calc R . .
C14 C 0.30091(17) 0.57562(17) 0.38430(11) 0.0530(4) Uani 1 1 d . . .
H14A H 0.2256 0.5871 0.4164 0.064 Uiso 1 1 calc R . .
C15 C 0.33988(17) 0.67907(17) 0.33149(12) 0.0537(4) Uani 1 1 d . . .
H15A H 0.2925 0.7623 0.3282 0.064 Uiso 1 1 calc R . .
C16 C 0.44850(15) 0.66060(15) 0.28331(10) 0.0433(3) Uani 1 1 d . . .
H16A H 0.4757 0.7324 0.2479 0.052 Uiso 1 1 calc R . .
C21 C 0.52900(14) 0.27069(13) 0.14721(9) 0.0334(3) Uani 1 1 d . . .
C22 C 0.37825(14) 0.27619(14) 0.12350(9) 0.0358(3) Uani 1 1 d . . .
H22A H 0.3411 0.3648 0.1200 0.043 Uiso 1 1 calc R . .
C23 C 0.28228(15) 0.15299(14) 0.10499(10) 0.0405(3) Uani 1 1 d . . .
H23A H 0.1798 0.1582 0.0901 0.049 Uiso 1 1 calc R . .
C24 C 0.33367(17) 0.02311(15) 0.10794(11) 0.0466(3) Uani 1 1 d . . .
H24A H 0.2672 -0.0606 0.0966 0.056 Uiso 1 1 calc R . .
C25 C 0.48215(17) 0.01539(15) 0.12740(11) 0.0472(4) Uani 1 1 d . . .
H25A H 0.5181 -0.0740 0.1275 0.057 Uiso 1 1 calc R . .
C26 C 0.57910(15) 0.13851(14) 0.14679(10) 0.0399(3) Uani 1 1 d . . .
H26A H 0.6813 0.1324 0.1600 0.048 Uiso 1 1 calc R . .
C31 C 0.76001(14) 0.38805(13) 0.12293(9) 0.0350(3) Uani 1 1 d . . .
C32 C 0.90495(15) 0.40088(14) 0.18038(10) 0.0391(3) Uani 1 1 d . . .
H32A H 0.9281 0.4235 0.2514 0.047 Uiso 1 1 calc R . .
C33 C 1.01655(15) 0.38104(15) 0.13547(11) 0.0447(3) Uani 1 1 d . . .
H33A H 1.1152 0.3889 0.1757 0.054 Uiso 1 1 calc R . .
C34 C 0.98399(16) 0.34972(14) 0.03169(11) 0.0446(3) Uani 1 1 d . . .
H34A H 1.0603 0.3365 0.0008 0.053 Uiso 1 1 calc R . .
C35 C 0.84066(16) 0.33791(14) -0.02647(10) 0.0437(3) Uani 1 1 d . . .
H35A H 0.8184 0.3174 -0.0976 0.052 Uiso 1 1 calc R . .
C36 C 0.72868(15) 0.35592(14) 0.01846(10) 0.0402(3) Uani 1 1 d . . .
H36A H 0.6300 0.3464 -0.0221 0.048 Uiso 1 1 calc R . .
C41 C 0.73740(13) 0.64968(13) 0.23891(9) 0.0329(3) Uani 1 1 d . . .
C42 C 0.84670(13) 0.70154(13) 0.32966(9) 0.0327(3) Uani 1 1 d . . .
C43 C 0.86325(15) 0.63590(14) 0.41877(9) 0.0374(3) Uani 1 1 d . . .
H43A H 0.7958 0.5569 0.4182 0.045 Uiso 1 1 calc R . .
C44 C 0.97279(16) 0.68384(14) 0.50364(10) 0.0405(3) Uani 1 1 d . . .
H44A H 0.9793 0.6386 0.5615 0.049 Uiso 1 1 calc R . .
C45 C 1.07935(15) 0.80139(14) 0.50828(10) 0.0395(3) Uani 1 1 d . . .
C46 C 1.06566(14) 0.87006(13) 0.42195(10) 0.0366(3) Uani 1 1 d . . .
C47 C 0.94888(14) 0.82138(13) 0.33293(9) 0.0338(3) Uani 1 1 d . . .
C48 C 0.93705(15) 0.89000(14) 0.24647(10) 0.0389(3) Uani 1 1 d . . .
C49 C 0.82540(15) 0.83802(14) 0.15952(10) 0.0408(3) Uani 1 1 d . . .
H49A H 0.8146 0.8847 0.1020 0.049 Uiso 1 1 calc R . .
C50 C 0.72944(15) 0.71873(14) 0.15554(10) 0.0380(3) Uani 1 1 d . . .
H50A H 0.6566 0.6834 0.0943 0.046 Uiso 1 1 calc R . .
C51 C 1.19731(17) 0.84817(16) 0.59352(12) 0.0508(4) Uani 1 1 d . . .
H51A H 1.2076 0.8023 0.6514 0.061 Uiso 1 1 calc R . .
C52 C 1.29923(18) 0.96048(18) 0.59452(13) 0.0582(4) Uani 1 1 d . . .
H52A H 1.3789 0.9906 0.6530 0.070 Uiso 1 1 calc R . .
C53 C 1.28618(17) 1.02909(16) 0.51131(12) 0.0548(4) Uani 1 1 d . . .
H53A H 1.3569 1.1061 0.5134 0.066 Uiso 1 1 calc R . .
C54 C 1.17044(16) 0.98685(15) 0.42409(11) 0.0449(3) Uani 1 1 d . . .
C55 C 1.15343(17) 1.05457(15) 0.33597(12) 0.0522(4) Uani 1 1 d . . .
H55A H 1.2220 1.1327 0.3365 0.063 Uiso 1 1 calc R . .
C56 C 1.04198(17) 1.00960(15) 0.25216(11) 0.0488(4) Uani 1 1 d . . .
H56A H 1.0327 1.0582 0.1956 0.059 Uiso 1 1 calc R . .

loop_
_atom_site_aniso_label
_atom_site_aniso_U_11
_atom_site_aniso_U_22
_atom_site_aniso_U_33
_atom_site_aniso_U_23
_atom_site_aniso_U_13
_atom_site_aniso_U_12
C1 0.0353(6) 0.0316(7) 0.0337(6) 0.0022(5) 0.0090(5) 0.0036(5)
C2 0.0338(6) 0.0326(7) 0.0345(6) 0.0018(5) 0.0095(5) 0.0035(5)
C11 0.0356(6) 0.0317(7) 0.0348(6) -0.0043(5) 0.0096(5) 0.0001(5)
C12 0.0479(8) 0.0378(7) 0.0375(7) -0.0013(6) 0.0154(6) -0.0001(6)
C13 0.0560(9) 0.0494(9) 0.0413(7) -0.0052(6) 0.0217(7) -0.0080(7)
C14 0.0484(8) 0.0576(10) 0.0546(9) -0.0104(7) 0.0269(7) -0.0007(7)
C15 0.0503(9) 0.0477(9) 0.0654(10) -0.0061(8) 0.0242(7) 0.0116(7)
C16 0.0459(8) 0.0363(7) 0.0491(8) 0.0004(6) 0.0178(6) 0.0051(6)
C21 0.0386(7) 0.0315(6) 0.0301(6) 0.0010(5) 0.0115(5) 0.0026(5)
C22 0.0393(7) 0.0307(7) 0.0383(7) 0.0023(5) 0.0135(5) 0.0040(5)
C23 0.0388(7) 0.0388(7) 0.0435(7) 0.0023(6) 0.0140(6) -0.0007(6)
C24 0.0532(8) 0.0326(7) 0.0533(8) 0.0024(6) 0.0182(7) -0.0042(6)
C25 0.0560(9) 0.0299(7) 0.0572(8) 0.0033(6) 0.0191(7) 0.0067(6)
C26 0.0408(7) 0.0356(7) 0.0433(7) 0.0021(6) 0.0127(6) 0.0068(6)
C31 0.0391(7) 0.0264(6) 0.0403(7) 0.0006(5) 0.0147(5) 0.0037(5)
C32 0.0408(7) 0.0369(7) 0.0394(7) 0.0017(6) 0.0120(5) 0.0064(6)
C33 0.0378(7) 0.0429(8) 0.0553(8) 0.0065(7) 0.0156(6) 0.0080(6)
C34 0.0490(8) 0.0358(7) 0.0579(9) 0.0049(6) 0.0303(7) 0.0075(6)
C35 0.0552(8) 0.0346(7) 0.0431(7) -0.0012(6) 0.0220(6) -0.0016(6)
C36 0.0402(7) 0.0376(7) 0.0396(7) -0.0027(6) 0.0116(6) -0.0028(6)
C41 0.0344(6) 0.0277(6) 0.0388(6) 0.0016(5) 0.0147(5) 0.0064(5)
C42 0.0366(6) 0.0259(6) 0.0373(6) 0.0008(5) 0.0145(5) 0.0052(5)
C43 0.0439(7) 0.0283(6) 0.0404(7) 0.0042(5) 0.0135(6) 0.0034(5)
C44 0.0509(8) 0.0326(7) 0.0385(7) 0.0054(6) 0.0125(6) 0.0068(6)
C45 0.0427(7) 0.0325(7) 0.0416(7) -0.0020(6) 0.0115(6) 0.0068(6)
C46 0.0385(7) 0.0268(6) 0.0446(7) -0.0038(5) 0.0155(5) 0.0034(5)
C47 0.0371(6) 0.0266(6) 0.0401(7) 0.0003(5) 0.0162(5) 0.0053(5)
C48 0.0462(7) 0.0304(7) 0.0450(7) 0.0040(6) 0.0217(6) 0.0037(6)
C49 0.0505(8) 0.0373(7) 0.0400(7) 0.0110(6) 0.0189(6) 0.0076(6)
C50 0.0417(7) 0.0356(7) 0.0378(7) 0.0036(5) 0.0130(5) 0.0066(6)
C51 0.0550(9) 0.0442(8) 0.0460(8) -0.0040(7) 0.0060(7) 0.0065(7)
C52 0.0523(9) 0.0535(10) 0.0555(9) -0.0113(8) 0.0032(7) -0.0016(8)
C53 0.0487(8) 0.0427(8) 0.0652(10) -0.0134(7) 0.0161(7) -0.0085(7)
C54 0.0452(8) 0.0335(7) 0.0548(8) -0.0070(6) 0.0194(6) -0.0014(6)
C55 0.0583(9) 0.0359(8) 0.0650(10) -0.0021(7) 0.0302(8) -0.0091(7)
C56 0.0614(9) 0.0374(8) 0.0536(8) 0.0069(7) 0.0283(7) -0.0019(7)

loop_
_atom_type_symbol
_atom_type_description
_atom_type_scat_dispersion_real
_atom_type_scat_dispersion_imag
_atom_type_scat_source
C C 0.0181 0.0091 'International Tables Vol C Tables 4.2.6.8 and 6.1.1.4'
H H 0.0000 0.0000 'International Tables Vol C Tables 4.2.6.8 and 6.1.1.4'

loop_
_geom_angle_atom_site_label_1
_geom_angle_atom_site_label_2
_geom_angle_atom_site_label_3
_geom_angle
_geom_angle_site_symmetry_1
_geom_angle_site_symmetry_3
_geom_angle_publ_flag
C2 C1 C11 124.54(11) . . ?
C2 C1 C41 119.80(11) . . ?
C11 C1 C41 115.56(10) . . ?
C1 C2 C31 121.27(11) . . ?
C1 C2 C21 125.00(11) . . ?
C31 C2 C21 113.71(10) . . ?
C16 C11 C12 118.21(12) . . ?
C16 C11 C1 119.57(12) . . ?
C12 C11 C1 122.22(12) . . ?
C13 C12 C11 120.46(14) . . ?
C14 C13 C12 120.47(14) . . ?
C13 C14 C15 119.87(13) . . ?
C14 C15 C16 119.76(15) . . ?
C15 C16 C11 121.18(14) . . ?
C26 C21 C22 118.19(12) . . ?
C26 C21 C2 119.53(12) . . ?
C22 C21 C2 122.26(12) . . ?
C23 C22 C21 120.33(13) . . ?
C24 C23 C22 120.81(13) . . ?
C23 C24 C25 119.58(13) . . ?
C24 C25 C26 119.91(14) . . ?
C25 C26 C21 121.09(13) . . ?
C32 C31 C36 118.60(12) . . ?
C32 C31 C2 121.60(11) . . ?
C36 C31 C2 119.74(12) . . ?
C33 C32 C31 120.85(13) . . ?
C32 C33 C34 119.95(13) . . ?
C35 C34 C33 119.88(13) . . ?
C34 C35 C36 120.23(13) . . ?
C35 C36 C31 120.48(13) . . ?
C50 C41 C42 119.13(12) . . ?
C50 C41 C1 119.40(11) . . ?
C42 C41 C1 121.47(11) . . ?
C41 C42 C47 119.29(12) . . ?
C41 C42 C43 122.66(11) . . ?
C47 C42 C43 118.01(11) . . ?
C44 C43 C42 121.62(12) . . ?
C43 C44 C45 121.61(13) . . ?
C51 C45 C46 119.09(13) . . ?
C51 C45 C44 122.49(14) . . ?
C46 C45 C44 118.40(12) . . ?
C45 C46 C47 120.15(12) . . ?
C45 C46 C54 119.70(13) . . ?
C47 C46 C54 120.15(13) . . ?
C48 C47 C46 119.70(12) . . ?
C48 C47 C42 120.10(12) . . ?
C46 C47 C42 120.17(12) . . ?
C49 C48 C47 118.78(12) . . ?
C49 C48 C56 122.56(13) . . ?
C47 C48 C56 118.66(13) . . ?
C50 C49 C48 120.97(13) . . ?
C49 C50 C41 121.67(12) . . ?
C52 C51 C45 120.80(16) . . ?
C53 C52 C51 120.62(15) . . ?
C52 C53 C54 121.02(14) . . ?
C53 C54 C46 118.76(15) . . ?
C53 C54 C55 122.77(14) . . ?
C46 C54 C55 118.47(13) . . ?
C56 C55 C54 121.39(13) . . ?
C55 C56 C48 121.59(14) . . ?

loop_
_geom_bond_atom_site_label_1
_geom_bond_atom_site_label_2
_geom_bond_distance
_geom_bond_site_symmetry_2
_geom_bond_publ_flag
C1 C2 1.3494(17) . ?
C1 C11 1.4979(17) . ?
C1 C41 1.5037(17) . ?
C2 C31 1.4980(17) . ?
C2 C21 1.5003(17) . ?
C11 C16 1.3924(19) . ?
C11 C12 1.3990(19) . ?
C12 C13 1.3891(19) . ?
C13 C14 1.379(2) . ?
C14 C15 1.385(2) . ?
C15 C16 1.389(2) . ?
C21 C26 1.3922(19) . ?
C21 C22 1.3933(18) . ?
C22 C23 1.3861(18) . ?
C23 C24 1.378(2) . ?
C24 C25 1.379(2) . ?
C25 C26 1.3895(19) . ?
C31 C32 1.3872(18) . ?
C31 C36 1.3982(18) . ?
C32 C33 1.3868(19) . ?
C33 C34 1.387(2) . ?
C34 C35 1.378(2) . ?
C35 C36 1.3877(19) . ?
C41 C50 1.3919(18) . ?
C41 C42 1.4134(17) . ?
C42 C47 1.4311(18) . ?
C42 C43 1.4354(18) . ?
C43 C44 1.3550(18) . ?
C44 C45 1.4362(19) . ?
C45 C51 1.3988(19) . ?
C45 C46 1.4198(19) . ?
C46 C47 1.4279(18) . ?
C46 C54 1.4289(19) . ?
C47 C48 1.4230(19) . ?
C48 C49 1.3904(19) . ?
C48 C56 1.4375(19) . ?
C49 C50 1.3897(19) . ?
C51 C52 1.385(2) . ?
C52 C53 1.382(2) . ?
C53 C54 1.398(2) . ?
C54 C55 1.434(2) . ?
C55 C56 1.351(2) . ?

loop_
_cod_related_entry_id
_cod_related_entry_database
_cod_related_entry_code
1 ChemSpider 26946738
